data_1561831
loop_
_publ_author_name
'Sanda, Suresh'
'Biswas, Soumava'
'Parshamoni, Srinivasulu'
'Konar, Sanjit'

_publ_section_title
;
 Unraveling the multi-functional behavior in a series of Metal Organic
 Frameworks
;
_journal_name_full 'Journal of Solid State Chemistry'
_journal_page_first 103
_journal_page_last 111
_journal_paper_doi 10.1016/j.jssc.2015.05.012
_journal_volume 229
_journal_year 2015
_chemical_formula_moiety 'C44 H25 Cd2 N4 O10 S4, C10 H8 N2 S2'
_chemical_formula_sum 'C54 H33 Cd2 N6 O10 S6'
_chemical_formula_weight 1343.11
_space_group_IT_number 2
_space_group_name_Hall '-P 1'
_space_group_name_H-M_alt 'P -1'
_symmetry_cell_setting triclinic
_symmetry_space_group_name_H-M 'P -1'
_atom_sites_solution_hydrogens geom
_atom_sites_solution_primary direct
_atom_sites_solution_secondary difmap
_cell_angle_alpha 95.187(6)
_cell_angle_beta 92.184(6)
_cell_angle_gamma 105.724(5)
_cell_formula_units_Z 2
_cell_length_a 12.219(5)
_cell_length_b 12.815(6)
_cell_length_c 20.585(8)
_cell_measurement_reflns_used 2291
_cell_measurement_temperature 293(2)
_cell_measurement_theta_max 23.01
_cell_measurement_theta_min 2.81
_cell_volume 3083(2)
_computing_cell_refinement 'Bruker SAINT'
_computing_data_collection 'Bruker APEX2'
_computing_data_reduction 'Bruker SAINT'
_computing_molecular_graphics 'Bruker SHELXTL'
_computing_publication_material 'Bruker SHELXTL'
_computing_structure_refinement 'SHELXL-97 (Sheldrick, 2008)'
_computing_structure_solution 'SHELXS-97 (Sheldrick, 2008)'
_diffrn_ambient_temperature 293(2)
_diffrn_measured_fraction_theta_full 1.000
_diffrn_measured_fraction_theta_max 1.000
_diffrn_measurement_device_type 'CCD area detector'
_diffrn_measurement_method 'phi and omega scan'
_diffrn_radiation_monochromator graphite
_diffrn_radiation_source 'fine-focus sealed tube'
_diffrn_radiation_type MoK\a
_diffrn_radiation_wavelength 0.71073
_diffrn_reflns_av_R_equivalents 0.0077
_diffrn_reflns_av_sigmaI/netI 0.0078
_diffrn_reflns_limit_h_max 15
_diffrn_reflns_limit_h_min -15
_diffrn_reflns_limit_k_max 16
_diffrn_reflns_limit_k_min -16
_diffrn_reflns_limit_l_max 26
_diffrn_reflns_limit_l_min -26
_diffrn_reflns_number 28220
_diffrn_reflns_theta_full 27.45
_diffrn_reflns_theta_max 27.45
_diffrn_reflns_theta_min 1.00
_exptl_absorpt_coefficient_mu 0.949
_exptl_absorpt_correction_T_max 0.774
_exptl_absorpt_correction_T_min 0.678
_exptl_absorpt_correction_type multi-scan
_exptl_absorpt_process_details '(SADABS; Bruker, 2000)'
_exptl_crystal_colour colourless
_exptl_crystal_density_diffrn 1.447
_exptl_crystal_density_method 'not measured'
_exptl_crystal_description block
_exptl_crystal_F_000 1342
_exptl_crystal_size_max 0.42
_exptl_crystal_size_mid 0.37
_exptl_crystal_size_min 0.27
_refine_diff_density_max 1.097
_refine_diff_density_min -1.100
_refine_diff_density_rms 0.124
_refine_ls_extinction_method none
_refine_ls_goodness_of_fit_ref 1.114
_refine_ls_hydrogen_treatment constr
_refine_ls_matrix_type full
_refine_ls_number_parameters 703
_refine_ls_number_reflns 14110
_refine_ls_number_restraints 0
_refine_ls_restrained_S_all 1.114
_refine_ls_R_factor_all 0.0657
_refine_ls_R_factor_gt 0.0656
_refine_ls_shift/su_max 0.001
_refine_ls_shift/su_mean 0.000
_refine_ls_structure_factor_coef Fsqd
_refine_ls_weighting_details 'calc w=1/[\s^2^(Fo^2^)+(0.0157P)^2^+24.2940P] where P=(Fo^2^+2Fc^2^)/3'
_refine_ls_weighting_scheme calc
_refine_ls_wR_factor_gt 0.1444
_refine_ls_wR_factor_ref 0.1444
_reflns_number_gt 14039
_reflns_number_total 14112
_reflns_threshold_expression >2sigma(I)
_cod_data_source_file mmc6.cif
_cod_data_source_block Compound3
_cod_depositor_comments
;
The following automatic conversions were performed:

data item '_exptl_absorpt_correction_type' value 'MULTI-SCAN' was
changed to 'multi-scan' in accordance with the built-in table derived
from the CIF Core dictionary named 'cif_core.dic' version 2.4.5 last
updated on 2014-11-21.

data item '_symmetry_cell_setting' value 'Triclinic' was changed to
'triclinic' in accordance with the built-in table derived from the
CIF Core dictionary named 'cif_core.dic' version 2.4.5 last updated
on 2014-11-21.

Automatic conversion script
Id: cif_fix_values 8369 2020-08-20 11:38:08Z andrius 
;
_cod_original_sg_symbol_H-M P-1
_cod_database_code 1561831

loop_
_symmetry_equiv_pos_as_xyz
'x, y, z'
'-x, -y, -z'

loop_
_atom_site_label
_atom_site_type_symbol
_atom_site_fract_x
_atom_site_fract_y
_atom_site_fract_z
_atom_site_U_iso_or_equiv
_atom_site_adp_type
_atom_site_occupancy
_atom_site_symmetry_multiplicity
_atom_site_calc_flag
_atom_site_refinement_flags
_atom_site_disorder_assembly
_atom_site_disorder_group
Cd1 Cd 0.29108(3) 0.68231(3) 0.236293(17) 0.02626(9) Uani 1 1 d . . .
Cd2 Cd 0.77683(4) 1.54427(4) 0.28985(2) 0.04086(11) Uani 1 1 d . . .
S1 S 0.54351(15) 1.17446(13) 0.50112(8) 0.0467(4) Uani 1 1 d . . .
S2 S 0.37210(15) 1.11449(14) 0.48035(9) 0.0498(4) Uani 1 1 d . . .
S4 S -0.06677(12) 0.11714(12) 0.07024(7) 0.0386(3) Uani 1 1 d . . .
S3 S 0.06972(12) 0.20991(12) 0.02796(7) 0.0380(3) Uani 1 1 d . . .
O5 O 0.4614(4) 0.7925(4) 0.1916(2) 0.0473(10) Uani 1 1 d . . .
O6 O 0.2953(3) 0.7706(3) 0.13998(19) 0.0370(8) Uani 1 1 d . . .
O7 O 0.2590(4) 0.5736(4) 0.3329(2) 0.0541(11) Uani 1 1 d . . .
O8 O 0.4322(4) 0.6316(4) 0.2995(2) 0.0441(9) Uani 1 1 d . . .
O1 O 0.7619(3) 1.4235(3) 0.18712(19) 0.0351(8) Uani 1 1 d . . .
O2 O 0.8688(6) 1.5969(4) 0.1983(3) 0.0778(19) Uani 1 1 d . . .
O3 O 0.7947(5) 1.7294(4) 0.3248(3) 0.0642(14) Uani 1 1 d . . .
O4 O 0.8855(4) 1.6537(4) 0.3875(3) 0.0695(16) Uani 1 1 d . . .
N1 N 0.6890(4) 1.4184(4) 0.3568(2) 0.0388(10) Uani 1 1 d . . .
N4 N 0.3233(4) 0.8292(4) 0.3178(2) 0.0365(10) Uani 1 1 d . . .
N5 N 0.2252(5) 0.5189(4) 0.1704(2) 0.0434(12) Uani 1 1 d . . .
N6 N 0.0474(5) -0.1484(4) 0.1686(3) 0.0535(14) Uani 1 1 d . . .
O10 O 0.5962(4) 1.5412(3) 0.2450(2) 0.0453(10) Uani 1 1 d . . .
O9 O 0.1043(3) 0.6955(3) 0.23915(19) 0.0378(8) Uani 1 1 d . . .
C26 C 0.7099(5) 1.3266(5) 0.4515(3) 0.0411(13) Uani 1 1 d . . .
H1 H 0.7557 1.3142 0.4854 0.049 Uiso 1 1 calc R . .
C27 C 0.5942(5) 1.2688(4) 0.4432(3) 0.0360(11) Uani 1 1 d . . .
C28 C 0.5233(5) 1.2886(4) 0.3933(3) 0.0318(10) Uani 1 1 d . . .
H3 H 0.4453 1.2552 0.3877 0.038 Uiso 1 1 calc R . .
C29 C 0.5841(4) 1.3662(4) 0.3513(2) 0.0286(10) Uani 1 1 d . . .
H4 H 0.5414 1.3795 0.3162 0.034 Uiso 1 1 calc R . .
C25 C 0.7532(6) 1.3985(5) 0.4111(3) 0.0444(14) Uani 1 1 d . . .
H5 H 0.8293 1.4382 0.4183 0.053 Uiso 1 1 calc R . .
C13 C 0.3947(5) 0.8114(4) 0.1454(3) 0.0347(11) Uani 1 1 d . . .
C14 C 0.4514(5) 0.8921(4) 0.0962(2) 0.0312(10) Uani 1 1 d . . .
C15 C 0.5614(4) 0.9648(4) 0.1115(3) 0.0348(11) Uani 1 1 d . . .
H8 H 0.6023 0.9631 0.1502 0.042 Uiso 1 1 calc R . .
C16 C 0.6051(5) 1.0357(4) 0.0694(3) 0.0339(11) Uani 1 1 d . . .
H9 H 0.6737 1.0873 0.0826 0.041 Uiso 1 1 calc R . .
C17 C 0.5584(4) 1.0394(4) 0.0088(3) 0.0332(11) Uani 1 1 d . . .
C18 C 0.3947(5) 0.8888(4) 0.0373(3) 0.0355(12) Uani 1 1 d . . .
H12 H 0.3241 0.8384 0.0274 0.043 Uiso 1 1 calc R . .
C39 C 0.2660(5) 0.5006(4) 0.1103(3) 0.0361(11) Uani 1 1 d . . .
H17 H 0.3246 0.5561 0.0972 0.043 Uiso 1 1 calc R . .
C38 C 0.2265(5) 0.4049(5) 0.0672(3) 0.0383(12) Uani 1 1 d . . .
H18 H 0.2610 0.3938 0.0286 0.046 Uiso 1 1 calc R . .
C37 C 0.1322(5) 0.3279(5) 0.0861(3) 0.0417(14) Uani 1 1 d . . .
C36 C 0.0874(6) 0.3451(5) 0.1475(3) 0.0473(14) Uani 1 1 d . . .
H20 H 0.0272 0.2919 0.1613 0.057 Uiso 1 1 calc R . .
C35 C 0.1331(6) 0.4391(5) 0.1857(3) 0.0468(14) Uani 1 1 d . . .
H21 H 0.1000 0.4505 0.2247 0.056 Uiso 1 1 calc R . .
C43 C 0.1185(7) -0.0832(6) 0.1304(3) 0.0526(16) Uani 1 1 d . . .
H22 H 0.1889 -0.0951 0.1228 0.063 Uiso 1 1 calc R . .
C44 C 0.0879(5) 0.0028(5) 0.1018(3) 0.0388(12) Uani 1 1 d . . .
H23 H 0.1400 0.0496 0.0784 0.047 Uiso 1 1 calc R . .
C40 C -0.0183(4) 0.0163(4) 0.1088(3) 0.0317(11) Uani 1 1 d . . .
C41 C -0.0871(6) -0.0479(6) 0.1447(4) 0.0575(18) Uani 1 1 d . . .
H25 H -0.1602 -0.0409 0.1497 0.069 Uiso 1 1 calc R . .
C19 C 0.3655(7) 0.5862(5) 0.3357(4) 0.0545(17) Uani 1 1 d . . .
C33 C 0.4518(5) 0.9928(5) 0.3789(3) 0.0401(12) Uani 1 1 d . . .
H29 H 0.5241 1.0414 0.3858 0.048 Uiso 1 1 calc R . .
C34 C 0.4260(4) 0.9037(4) 0.3302(2) 0.0300(10) Uani 1 1 d . . .
H30 H 0.4844 0.8952 0.3044 0.036 Uiso 1 1 calc R . .
C32 C 0.3595(6) 1.0035(4) 0.4168(3) 0.0398(13) Uani 1 1 d . . .
C31 C 0.2581(5) 0.9309(5) 0.4095(3) 0.0421(13) Uani 1 1 d . . .
H32 H 0.1998 0.9361 0.4363 0.051 Uiso 1 1 calc R . .
C8 C 0.8766(5) 1.4855(5) 0.0986(3) 0.0374(12) Uani 1 1 d . . .
C9 C 0.9780(4) 1.5662(4) 0.0797(3) 0.0306(10) Uani 1 1 d . . .
H34 H 1.0106 1.6292 0.1076 0.037 Uiso 1 1 calc R . .
C10 C 1.0277(5) 1.5487(4) 0.0184(2) 0.0344(11) Uani 1 1 d . . .
C12 C 1.1224(4) 1.6312(4) -0.0008(3) 0.0316(10) Uani 1 1 d . . .
C11 C 0.8355(4) 1.3853(4) 0.0591(2) 0.0270(9) Uani 1 1 d . . .
C7 C 0.8324(6) 1.5018(5) 0.1649(3) 0.0470(15) Uani 1 1 d . . .
C20 C 0.4024(9) 0.5434(7) 0.4019(3) 0.073(3) Uani 1 1 d . . .
C1 C 0.8641(6) 1.7343(5) 0.3738(3) 0.0469(14) Uani 1 1 d . . .
C2 C 0.9023(5) 1.8421(5) 0.4163(3) 0.0406(12) Uani 1 1 d . . .
C6 C 0.8736(6) 1.9352(5) 0.3955(3) 0.0501(15) Uani 1 1 d . . .
H62 H 0.8299 1.9286 0.3566 0.060 Uiso 1 1 calc R . .
C3 C 0.9595(8) 1.8483(5) 0.4721(3) 0.067(2) Uani 1 1 d . . .
H63 H 0.9661 1.7844 0.4880 0.081 Uiso 1 1 calc R . .
C42 C -0.0515(8) -0.1269(7) 0.1755(5) 0.073(2) Uani 1 1 d . . .
H64 H -0.1011 -0.1673 0.2030 0.088 Uiso 1 1 calc R . .
C30 C 0.2426(5) 0.8422(5) 0.3572(3) 0.0383(12) Uani 1 1 d . . .
H65 H 0.1716 0.7913 0.3509 0.046 Uiso 1 1 calc R . .
C22 C 0.5401(6) 0.5362(5) 0.4896(3) 0.0502(15) Uani 1 1 d . . .
C24 C 0.6479(9) 0.5849(9) 0.5122(5) 0.089(3) Uani 1 1 d . . .
H91 H 0.6991 0.6408 0.4942 0.107 Uiso 1 1 calc R . .
C5 C 0.9098(6) 2.0343(6) 0.4323(3) 0.0480(15) Uani 1 1 d . . .
C4 C 1.0137(6) 1.9534(5) 0.5105(4) 0.0544(17) Uani 1 1 d . . .
C21 C 0.3302(11) 0.4644(9) 0.4315(4) 0.093(4) Uani 1 1 d . . .
H107 H 0.2564 0.4392 0.4123 0.112 Uiso 1 1 calc R . .
S5 S 0.52649(15) 0.23738(15) 0.18911(9) 0.0513(4) Uani 1 1 d . . .
S6 S 0.41150(16) 0.10187(15) 0.21063(9) 0.0528(4) Uani 1 1 d . . .
N7 N 0.1260(8) 0.1986(8) 0.3128(5) 0.100(3) Uani 1 1 d . . .
N8 N 0.4457(8) 0.3145(7) -0.0162(4) 0.077(2) Uani 1 1 d . . .
C45 C 0.3069(5) 0.1494(5) 0.2507(4) 0.0477(15) Uani 1 1 d . . .
C46 C 0.2163(9) 0.0689(7) 0.2746(4) 0.078(3) Uani 1 1 d . . .
H85 H 0.2160 -0.0040 0.2696 0.093 Uiso 1 1 calc R . .
C49 C 0.2949(5) 0.2535(5) 0.2577(3) 0.0440(14) Uani 1 1 d . . .
H86 H 0.3464 0.3075 0.2384 0.053 Uiso 1 1 calc R . .
C48 C 0.2161(8) 0.2799(7) 0.2896(4) 0.066(2) Uani 1 1 d . . .
H87 H 0.2180 0.3529 0.2977 0.079 Uiso 1 1 calc R . .
C54 C 0.3874(6) 0.1897(6) 0.0708(3) 0.0509(16) Uani 1 1 d . . .
H88 H 0.3369 0.1287 0.0846 0.061 Uiso 1 1 calc R . .
C50 C 0.4789(5) 0.2591(4) 0.1106(3) 0.0329(11) Uani 1 1 d . . .
C51 C 0.5391(7) 0.3534(6) 0.0878(4) 0.062(2) Uani 1 1 d . . .
H101 H 0.5951 0.4028 0.1156 0.075 Uiso 1 1 calc R . .
C52 C 0.5199(12) 0.3784(9) 0.0242(5) 0.102(4) Uani 1 1 d . . .
H102 H 0.5629 0.4440 0.0114 0.123 Uiso 1 1 calc R . .
C53 C 0.3806(8) 0.2221(8) 0.0089(4) 0.072(2) Uani 1 1 d . . .
H104 H 0.3245 0.1755 -0.0201 0.086 Uiso 1 1 calc R . .
C47 C 0.1308(6) 0.0989(6) 0.3046(4) 0.0572(17) Uani 1 1 d . . .
H105 H 0.0729 0.0451 0.3198 0.069 Uiso 1 1 calc R . .
C23 C 0.5309(13) 0.5939(11) 0.4231(5) 0.134(6) Uani 1 1 d . . .
H520 H 0.5868 0.6433 0.4033 0.161 Uiso 1 1 calc R . .

loop_
_atom_site_aniso_label
_atom_site_aniso_U_11
_atom_site_aniso_U_22
_atom_site_aniso_U_33
_atom_site_aniso_U_23
_atom_site_aniso_U_13
_atom_site_aniso_U_12
Cd1 0.02589(17) 0.02665(17) 0.02626(17) 0.00288(13) 0.00170(13) 0.00725(13)
Cd2 0.0406(2) 0.0412(2) 0.0407(2) 0.00413(17) 0.00281(17) 0.01110(18)
S1 0.0533(9) 0.0412(8) 0.0439(8) 0.0044(6) -0.0022(7) 0.0109(7)
S2 0.0505(9) 0.0467(9) 0.0521(9) 0.0048(7) 0.0080(7) 0.0125(7)
S4 0.0382(7) 0.0371(7) 0.0415(7) 0.0051(6) 0.0051(6) 0.0113(6)
S3 0.0363(7) 0.0378(7) 0.0394(7) 0.0031(6) 0.0025(6) 0.0096(6)
O5 0.052(3) 0.045(2) 0.046(2) 0.0061(19) 0.010(2) 0.015(2)
O6 0.035(2) 0.039(2) 0.035(2) 0.0059(16) -0.0007(16) 0.0067(16)
O7 0.067(3) 0.055(3) 0.047(3) 0.009(2) 0.008(2) 0.026(2)
O8 0.042(2) 0.047(2) 0.046(2) 0.0064(19) 0.0011(19) 0.0161(19)
O1 0.0304(19) 0.036(2) 0.038(2) 0.0038(16) 0.0005(15) 0.0090(15)
O2 0.138(6) 0.036(2) 0.054(3) 0.000(2) 0.042(3) 0.011(3)
O3 0.070(3) 0.061(3) 0.065(3) -0.001(3) -0.006(3) 0.027(3)
O4 0.056(3) 0.039(3) 0.105(4) 0.016(3) -0.035(3) 0.002(2)
N1 0.047(3) 0.034(2) 0.034(2) 0.0039(19) 0.000(2) 0.009(2)
N4 0.038(2) 0.044(3) 0.032(2) 0.0076(19) 0.0033(19) 0.016(2)
N5 0.073(4) 0.027(2) 0.029(2) 0.0030(18) 0.001(2) 0.011(2)
N6 0.040(3) 0.042(3) 0.077(4) 0.008(3) -0.010(3) 0.011(2)
O10 0.048(2) 0.044(2) 0.044(2) 0.0050(18) 0.0017(19) 0.0124(19)
O9 0.041(2) 0.036(2) 0.034(2) 0.0030(16) 0.0024(16) 0.0064(17)
C26 0.049(3) 0.037(3) 0.034(3) 0.007(2) -0.001(2) 0.006(3)
C27 0.041(3) 0.028(2) 0.037(3) 0.003(2) -0.003(2) 0.007(2)
C28 0.032(3) 0.030(2) 0.032(3) -0.001(2) -0.004(2) 0.010(2)
C29 0.021(2) 0.039(3) 0.027(2) 0.011(2) 0.0007(18) 0.0063(19)
C25 0.046(3) 0.054(4) 0.038(3) 0.000(3) -0.004(3) 0.026(3)
C13 0.032(3) 0.032(3) 0.038(3) 0.000(2) 0.007(2) 0.007(2)
C14 0.040(3) 0.026(2) 0.027(2) 0.0039(19) 0.004(2) 0.008(2)
C15 0.026(2) 0.037(3) 0.039(3) 0.015(2) -0.003(2) 0.001(2)
C16 0.029(3) 0.033(3) 0.037(3) 0.002(2) 0.000(2) 0.005(2)
C17 0.029(3) 0.035(3) 0.037(3) 0.002(2) 0.006(2) 0.011(2)
C18 0.043(3) 0.021(2) 0.039(3) 0.001(2) -0.019(2) 0.006(2)
C39 0.036(3) 0.030(3) 0.041(3) 0.004(2) 0.005(2) 0.006(2)
C38 0.042(3) 0.038(3) 0.035(3) 0.000(2) 0.005(2) 0.013(2)
C37 0.041(3) 0.033(3) 0.050(3) -0.011(2) -0.021(3) 0.018(2)
C36 0.054(4) 0.047(3) 0.043(3) 0.006(3) 0.004(3) 0.018(3)
C35 0.047(3) 0.048(3) 0.049(4) 0.013(3) 0.013(3) 0.016(3)
C43 0.069(5) 0.055(4) 0.043(3) 0.005(3) 0.004(3) 0.032(4)
C44 0.033(3) 0.052(3) 0.033(3) 0.001(2) 0.003(2) 0.014(2)
C40 0.031(3) 0.035(3) 0.032(3) -0.006(2) -0.005(2) 0.017(2)
C41 0.036(3) 0.045(4) 0.090(6) 0.015(4) -0.007(3) 0.007(3)
C19 0.069(5) 0.041(3) 0.051(4) -0.004(3) -0.019(3) 0.019(3)
C33 0.038(3) 0.039(3) 0.043(3) 0.004(2) 0.010(2) 0.009(2)
C34 0.033(3) 0.030(2) 0.028(2) 0.0023(19) 0.0030(19) 0.010(2)
C32 0.066(4) 0.031(3) 0.026(2) 0.004(2) 0.006(2) 0.017(3)
C31 0.046(3) 0.034(3) 0.047(3) 0.008(2) 0.020(3) 0.008(2)
C8 0.034(3) 0.036(3) 0.042(3) 0.002(2) -0.003(2) 0.012(2)
C9 0.032(3) 0.022(2) 0.035(3) 0.0026(19) -0.006(2) 0.0041(19)
C10 0.043(3) 0.029(3) 0.024(2) 0.001(2) 0.005(2) -0.001(2)
C12 0.030(3) 0.036(3) 0.032(3) 0.005(2) 0.003(2) 0.013(2)
C11 0.027(2) 0.028(2) 0.025(2) 0.0035(18) 0.0018(18) 0.0060(19)
C7 0.066(4) 0.033(3) 0.038(3) 0.002(2) 0.006(3) 0.008(3)
C20 0.138(8) 0.090(6) 0.028(3) 0.017(3) 0.018(4) 0.090(6)
C1 0.055(4) 0.039(3) 0.049(4) 0.004(3) 0.007(3) 0.016(3)
C2 0.039(3) 0.042(3) 0.039(3) 0.002(2) 0.000(2) 0.009(2)
C6 0.059(4) 0.046(3) 0.036(3) 0.001(3) 0.002(3) 0.000(3)
C3 0.127(8) 0.035(3) 0.035(3) 0.005(3) 0.001(4) 0.015(4)
C42 0.074(6) 0.063(5) 0.080(6) 0.016(4) 0.004(5) 0.013(4)
C30 0.032(3) 0.034(3) 0.044(3) 0.009(2) -0.009(2) 0.000(2)
C22 0.047(4) 0.045(3) 0.056(4) -0.002(3) -0.011(3) 0.012(3)
C24 0.094(7) 0.094(7) 0.077(6) 0.014(5) 0.018(5) 0.018(6)
C5 0.046(3) 0.052(4) 0.047(3) -0.002(3) 0.001(3) 0.020(3)
C4 0.052(4) 0.043(4) 0.067(4) 0.013(3) -0.009(3) 0.011(3)
C21 0.163(10) 0.129(8) 0.032(4) 0.006(4) 0.005(5) 0.119(8)
S5 0.0501(9) 0.0512(9) 0.0527(9) 0.0051(7) 0.0040(7) 0.0139(7)
S6 0.0578(10) 0.0511(9) 0.0521(9) 0.0074(7) 0.0073(8) 0.0185(8)
N7 0.099(7) 0.084(6) 0.121(8) 0.025(5) 0.021(6) 0.028(5)
N8 0.108(6) 0.069(5) 0.061(4) 0.000(4) -0.001(4) 0.042(5)
C45 0.037(3) 0.039(3) 0.063(4) -0.005(3) 0.009(3) 0.008(3)
C46 0.148(9) 0.064(5) 0.046(4) 0.012(4) 0.025(5) 0.067(6)
C49 0.041(3) 0.039(3) 0.048(3) 0.008(3) -0.005(3) 0.004(3)
C48 0.097(6) 0.054(4) 0.053(4) 0.002(3) -0.003(4) 0.034(4)
C54 0.047(4) 0.067(4) 0.041(3) 0.007(3) 0.002(3) 0.019(3)
C50 0.032(3) 0.035(3) 0.031(3) 0.000(2) 0.000(2) 0.011(2)
C51 0.074(5) 0.052(4) 0.055(4) -0.001(3) -0.019(4) 0.014(4)
C52 0.167(12) 0.076(7) 0.081(7) 0.027(6) 0.056(8) 0.050(8)
C53 0.080(6) 0.090(6) 0.053(4) -0.002(4) -0.006(4) 0.041(5)
C47 0.047(4) 0.059(4) 0.067(5) 0.014(4) 0.016(3) 0.014(3)
C23 0.211(14) 0.161(11) 0.072(6) -0.061(7) -0.070(8) 0.159(11)

loop_
_atom_type_symbol
_atom_type_description
_atom_type_scat_dispersion_real
_atom_type_scat_dispersion_imag
_atom_type_scat_source
C C 0.0033 0.0016 'International Tables Vol C Tables 4.2.6.8 and 6.1.1.4'
Cd Cd -0.8075 1.2024 'International Tables Vol C Tables 4.2.6.8 and 6.1.1.4'
N N 0.0061 0.0033 'International Tables Vol C Tables 4.2.6.8 and 6.1.1.4'
O O 0.0106 0.0060 'International Tables Vol C Tables 4.2.6.8 and 6.1.1.4'
S S 0.1246 0.1234 'International Tables Vol C Tables 4.2.6.8 and 6.1.1.4'
H H 0.0000 0.0000 'International Tables Vol C Tables 4.2.6.8 and 6.1.1.4'

loop_
_geom_angle_atom_site_label_1
_geom_angle_atom_site_label_2
_geom_angle_atom_site_label_3
_geom_angle
_geom_angle_site_symmetry_1
_geom_angle_site_symmetry_3
N5 Cd1 O9 89.37(18) . .
N5 Cd1 N4 166.67(18) . .
O9 Cd1 N4 81.87(15) . .
N5 Cd1 O6 87.32(15) . .
O9 Cd1 O6 84.75(13) . .
N4 Cd1 O6 101.77(15) . .
N5 Cd1 O8 96.86(17) . .
O9 Cd1 O8 141.48(14) . .
N4 Cd1 O8 84.06(15) . .
O6 Cd1 O8 133.34(15) . .
N5 Cd1 O5 108.75(17) . .
O9 Cd1 O5 132.66(14) . .
N4 Cd1 O5 84.55(16) . .
O6 Cd1 O5 54.19(14) . .
O8 Cd1 O5 80.94(16) . .
N5 Cd1 O7 87.47(16) . .
O9 Cd1 O7 89.19(15) . .
N4 Cd1 O7 82.40(16) . .
O6 Cd1 O7 172.05(15) . .
O8 Cd1 O7 53.40(16) . .
O5 Cd1 O7 133.45(16) . .
N5 Cd1 C13 99.22(17) . .
O9 Cd1 C13 107.34(15) . .
N4 Cd1 C13 93.00(16) . .
O6 Cd1 C13 25.56(15) . .
O8 Cd1 C13 109.05(16) . .
O5 Cd1 C13 28.67(15) . .
O7 Cd1 C13 162.12(17) . .
N5 Cd1 C19 93.00(18) . .
O9 Cd1 C19 116.2(2) . .
N4 Cd1 C19 82.01(18) . .
O6 Cd1 C19 159.0(2) . .
O8 Cd1 C19 25.9(2) . .
O5 Cd1 C19 106.4(2) . .
O7 Cd1 C19 27.5(2) . .
C13 Cd1 C19 134.8(2) . .
N1 Cd2 O2 153.71(17) . .
N1 Cd2 O10 88.58(17) . .
O2 Cd2 O10 94.5(2) . .
N1 Cd2 O3 117.05(19) . .
O2 Cd2 O3 89.23(19) . .
O10 Cd2 O3 85.33(17) . .
N1 Cd2 O4 87.96(18) . .
O2 Cd2 O4 109.7(2) . .
O10 Cd2 O4 129.16(17) . .
O3 Cd2 O4 52.37(17) . .
N1 Cd2 O1 99.60(15) . .
O2 Cd2 O1 55.82(15) . .
O10 Cd2 O1 78.44(14) . .
O3 Cd2 O1 139.43(16) . .
O4 Cd2 O1 151.84(17) . .
N1 Cd2 C7 126.39(18) . .
O2 Cd2 C7 28.28(17) . .
O10 Cd2 C7 87.03(19) . .
O3 Cd2 C7 115.76(19) . .
O4 Cd2 C7 133.1(2) . .
O1 Cd2 C7 27.58(15) . .
C27 S1 S2 106.3(2) . .
C32 S2 S1 103.8(2) . .
C40 S4 S3 106.89(19) . .
C37 S3 S4 106.3(2) . .
C13 O5 Cd1 87.9(3) . .
C13 O6 Cd1 94.7(4) . .
C19 O7 Cd1 85.8(4) . .
C19 O8 Cd1 93.5(4) . .
C7 O1 Cd2 87.5(3) . .
C7 O2 Cd2 95.0(4) . .
C1 O3 Cd2 94.9(4) . .
C1 O4 Cd2 92.9(4) . .
C29 N1 C25 115.7(5) . .
C29 N1 Cd2 125.2(4) . .
C25 N1 Cd2 119.0(4) . .
C30 N4 C34 115.4(5) . .
C30 N4 Cd1 122.1(4) . .
C34 N4 Cd1 122.5(3) . .
C35 N5 C39 115.5(5) . .
C35 N5 Cd1 121.3(4) . .
C39 N5 Cd1 122.8(4) . .
C42 N6 C43 114.9(6) . .
C25 C26 C27 119.6(6) . .
C25 C26 H1 120.2 . .
C27 C26 H1 120.2 . .
C28 C27 C26 120.9(5) . .
C28 C27 S1 123.0(4) . .
C26 C27 S1 116.1(4) . .
C27 C28 C29 112.9(5) . .
C27 C28 H3 123.5 . .
C29 C28 H3 123.5 . .
N1 C29 C28 127.7(5) . .
N1 C29 H4 116.2 . .
C28 C29 H4 116.2 . .
C26 C25 N1 123.1(6) . .
C26 C25 H5 118.5 . .
N1 C25 H5 118.5 . .
O6 C13 O5 123.1(5) . .
O6 C13 C14 119.7(5) . .
O5 C13 C14 117.2(5) . .
O6 C13 Cd1 59.8(3) . .
O5 C13 Cd1 63.4(3) . .
C14 C13 Cd1 175.9(4) . .
C18 C14 C15 120.7(5) . .
C18 C14 C13 118.7(5) . .
C15 C14 C13 120.6(5) . .
C16 C15 C14 118.8(5) . .
C16 C15 H8 120.6 . .
C14 C15 H8 120.6 . .
C15 C16 C17 126.0(5) . .
C15 C16 H9 117.0 . .
C17 C16 H9 117.0 . .
C16 C17 C18 126.8(5) . 2_675
C16 C17 C17 115.5(6) . 2_675
C18 C17 C17 117.6(6) 2_675 2_675
C14 C18 C17 121.1(5) . 2_675
C14 C18 H12 119.5 . .
C17 C18 H12 119.5 2_675 .
N5 C39 C38 125.4(5) . .
N5 C39 H17 117.3 . .
C38 C39 H17 117.3 . .
C37 C38 C39 115.4(5) . .
C37 C38 H18 122.3 . .
C39 C38 H18 122.3 . .
C38 C37 C36 120.2(5) . .
C38 C37 S3 116.7(5) . .
C36 C37 S3 123.0(5) . .
C35 C36 C37 119.3(6) . .
C35 C36 H20 120.3 . .
C37 C36 H20 120.3 . .
C36 C35 N5 123.9(6) . .
C36 C35 H21 118.1 . .
N5 C35 H21 118.1 . .
N6 C43 C44 121.6(6) . .
N6 C43 H22 119.2 . .
C44 C43 H22 119.2 . .
C40 C44 C43 119.7(6) . .
C40 C44 H23 120.1 . .
C43 C44 H23 120.1 . .
C41 C40 C44 118.3(6) . .
C41 C40 S4 119.1(4) . .
C44 C40 S4 122.6(5) . .
C40 C41 C42 120.3(7) . .
C40 C41 H25 119.8 . .
C42 C41 H25 119.8 . .
O8 C19 O7 127.3(6) . .
O8 C19 C20 123.3(7) . .
O7 C19 C20 109.0(7) . .
O8 C19 Cd1 60.6(4) . .
O7 C19 Cd1 66.7(4) . .
C20 C19 Cd1 170.7(5) . .
C34 C33 C32 115.4(5) . .
C34 C33 H29 122.3 . .
C32 C33 H29 122.3 . .
N4 C34 C33 125.6(5) . .
N4 C34 H30 117.2 . .
C33 C34 H30 117.2 . .
C31 C32 C33 122.4(5) . .
C31 C32 S2 114.6(5) . .
C33 C32 S2 123.0(5) . .
C32 C31 C30 116.5(5) . .
C32 C31 H32 121.7 . .
C30 C31 H32 121.7 . .
C11 C8 C9 118.6(5) . .
C11 C8 C7 120.7(5) . .
C9 C8 C7 119.7(5) . .
C10 C9 C8 121.0(5) . .
C10 C9 H34 119.5 . .
C8 C9 H34 119.5 . .
C10 C10 C12 125.9(6) 2_785 .
C10 C10 C9 114.0(6) 2_785 .
C12 C10 C9 120.0(4) . .
C11 C12 C10 118.9(5) 2_785 .
C12 C11 C8 121.0(5) 2_785 .
O1 C7 O2 121.4(6) . .
O1 C7 C8 120.0(5) . .
O2 C7 C8 118.5(6) . .
O1 C7 Cd2 64.9(3) . .
O2 C7 Cd2 56.7(3) . .
C8 C7 Cd2 173.5(5) . .
C21 C20 C23 124.9(8) . .
C21 C20 C19 122.5(9) . .
C23 C20 C19 112.4(8) . .
O4 C1 O3 119.5(6) . .
O4 C1 C2 123.6(6) . .
O3 C1 C2 116.4(6) . .
C3 C2 C6 120.7(6) . .
C3 C2 C1 119.6(6) . .
C6 C2 C1 119.7(5) . .
C5 C6 C2 120.8(6) . .
C5 C6 H62 119.6 . .
C2 C6 H62 119.6 . .
C2 C3 C4 121.9(6) . .
C2 C3 H63 119.1 . .
C4 C3 H63 119.1 . .
N6 C42 C41 124.9(8) . .
N6 C42 H64 117.5 . .
C41 C42 H64 117.5 . .
N4 C30 C31 124.6(5) . .
N4 C30 H65 117.7 . .
C31 C30 H65 117.7 . .
C22 C22 C24 133.1(10) 2_666 .
C22 C22 C23 125.0(9) 2_666 .
C24 C22 C23 102.0(8) . .
C22 C24 C21 107.6(10) . 2_666
C22 C24 H91 126.2 . .
C21 C24 H91 126.2 2_666 .
C6 C5 C4 119.4(6) . 2_796
C4 C4 C5 119.5(8) 2_796 2_796
C4 C4 C3 116.7(8) 2_796 .
C5 C4 C3 123.8(6) 2_796 .
C20 C21 C24 128.7(11) . 2_666
C20 C21 H107 115.6 . .
C24 C21 H107 115.6 2_666 .
C50 S5 S6 104.5(2) . .
C45 S6 S5 104.8(2) . .
C47 N7 C48 117.6(8) . .
C52 N8 C53 114.6(8) . .
C49 C45 C46 114.7(6) . .
C49 C45 S6 128.5(5) . .
C46 C45 S6 116.6(5) . .
C47 C46 C45 120.0(7) . .
C47 C46 H85 120.0 . .
C45 C46 H85 120.0 . .
C48 C49 C45 123.2(7) . .
C48 C49 H86 118.4 . .
C45 C49 H86 118.4 . .
C49 C48 N7 120.9(8) . .
C49 C48 H87 119.5 . .
N7 C48 H87 119.5 . .
C53 C54 C50 112.5(7) . .
C53 C54 H88 123.7 . .
C50 C54 H88 123.7 . .
C51 C50 C54 118.5(6) . .
C51 C50 S5 115.1(5) . .
C54 C50 S5 126.4(5) . .
C50 C51 C52 122.5(8) . .
C50 C51 H101 118.7 . .
C52 C51 H101 118.7 . .
N8 C52 C51 122.1(10) . .
N8 C52 H102 119.0 . .
C51 C52 H102 119.0 . .
C54 C53 N8 129.2(8) . .
C54 C53 H104 115.4 . .
N8 C53 H104 115.4 . .
N7 C47 C46 123.0(8) . .
N7 C47 H105 118.5 . .
C46 C47 H105 118.5 . .
C20 C23 C22 100.3(11) . .
C20 C23 H520 129.8 . .
C22 C23 H520 129.8 . .

loop_
_geom_bond_atom_site_label_1
_geom_bond_atom_site_label_2
_geom_bond_distance
_geom_bond_site_symmetry_2
Cd1 N5 2.315(5) .
Cd1 O9 2.336(4) .
Cd1 N4 2.343(5) .
Cd1 O6 2.366(4) .
Cd1 O8 2.383(4) .
Cd1 O5 2.442(4) .
Cd1 O7 2.513(5) .
Cd1 C13 2.728(6) .
Cd1 C19 2.729(7) .
Cd2 N1 2.286(5) .
Cd2 O2 2.291(5) .
Cd2 O10 2.349(4) .
Cd2 O3 2.365(5) .
Cd2 O4 2.459(5) .
Cd2 O1 2.475(4) .
Cd2 C7 2.731(6) .
S1 C27 1.783(6) .
S1 S2 2.040(3) .
S2 C32 1.813(6) .
S4 C40 1.794(5) .
S4 S3 2.043(2) .
S3 C37 1.811(6) .
O5 C13 1.310(7) .
O6 C13 1.181(6) .
O7 C19 1.265(9) .
O8 C19 1.193(9) .
O1 C7 1.266(7) .
O2 C7 1.299(7) .
O3 C1 1.279(8) .
O4 C1 1.187(8) .
N1 C29 1.270(7) .
N1 C25 1.422(7) .
N4 C30 1.335(8) .
N4 C34 1.354(7) .
N5 C35 1.369(8) .
N5 C39 1.376(7) .
N6 C42 1.320(10) .
N6 C43 1.359(9) .
C26 C25 1.316(9) .
C26 C27 1.403(8) .
C26 H1 0.9300 .
C27 C28 1.403(7) .
C28 C29 1.447(7) .
C28 H3 0.9300 .
C29 H4 0.9300 .
C25 H5 0.9300 .
C13 C14 1.559(7) .
C14 C18 1.364(7) .
C14 C15 1.418(7) .
C15 C16 1.332(7) .
C15 H8 0.9300 .
C16 C17 1.362(8) .
C16 H9 0.9300 .
C17 C18 1.410(8) 2_675
C17 C17 1.517(10) 2_675
C18 C17 1.410(8) 2_675
C18 H12 0.9300 .
C39 C38 1.405(8) .
C39 H17 0.9300 .
C38 C37 1.394(9) .
C38 H18 0.9300 .
C37 C36 1.419(9) .
C36 C35 1.345(9) .
C36 H20 0.9300 .
C35 H21 0.9300 .
C43 C44 1.424(9) .
C43 H22 0.9300 .
C44 C40 1.366(7) .
C44 H23 0.9300 .
C40 C41 1.308(9) .
C41 C42 1.396(11) .
C41 H25 0.9300 .
C19 C20 1.608(9) .
C33 C34 1.408(7) .
C33 C32 1.425(8) .
C33 H29 0.9300 .
C34 H30 0.9300 .
C32 C31 1.327(9) .
C31 C30 1.460(8) .
C31 H32 0.9300 .
C8 C11 1.413(7) .
C8 C9 1.474(8) .
C8 C7 1.503(8) .
C9 C10 1.447(7) .
C9 H34 0.9300 .
C10 C10 1.387(10) 2_785
C10 C12 1.435(7) .
C12 C11 1.344(7) 2_785
C11 C12 1.345(7) 2_785
C20 C21 1.357(15) .
C20 C23 1.557(17) .
C1 C2 1.513(8) .
C2 C3 1.307(9) .
C2 C6 1.427(9) .
C6 C5 1.370(9) .
C6 H62 0.9300 .
C3 C4 1.470(10) .
C3 H63 0.9300 .
C42 H64 0.9300 .
C30 H65 0.9300 .
C22 C22 1.272(14) 2_666
C22 C24 1.339(12) .
C22 C23 1.629(14) .
C24 C21 1.420(12) 2_666
C24 H91 0.9300 .
C5 C4 1.444(9) 2_796
C4 C4 1.424(13) 2_796
C4 C5 1.444(9) 2_796
C21 C24 1.420(12) 2_666
C21 H107 0.9300 .
S5 C50 1.768(6) .
S5 S6 2.012(3) .
S6 C45 1.760(6) .
N7 C47 1.290(11) .
N7 C48 1.426(12) .
N8 C52 1.266(14) .
N8 C53 1.391(12) .
C45 C49 1.377(9) .
C45 C46 1.430(11) .
C46 C47 1.359(11) .
C46 H85 0.9300 .
C49 C48 1.288(10) .
C49 H86 0.9300 .
C48 H87 0.9300 .
C54 C53 1.382(10) .
C54 C50 1.404(8) .
C54 H88 0.9300 .
C50 C51 1.366(9) .
C51 C52 1.401(13) .
C51 H101 0.9300 .
C52 H102 0.9300 .
C53 H104 0.9300 .
C47 H105 0.9300 .
C23 H520 0.9300 .

loop_
_geom_torsion_atom_site_label_1
_geom_torsion_atom_site_label_2
_geom_torsion_atom_site_label_3
_geom_torsion_atom_site_label_4
_geom_torsion
_geom_torsion_site_symmetry_1
_geom_torsion_site_symmetry_2
_geom_torsion_site_symmetry_3
_geom_torsion_site_symmetry_4
C27 S1 S2 C32 85.0(3) . . . .
C40 S4 S3 C37 -95.4(3) . . . .
N5 Cd1 O5 C13 74.4(3) . . . .
O9 Cd1 O5 C13 -32.8(4) . . . .
N4 Cd1 O5 C13 -106.5(3) . . . .
O6 Cd1 O5 C13 2.3(3) . . . .
O8 Cd1 O5 C13 168.7(3) . . . .
O7 Cd1 O5 C13 179.4(3) . . . .
C19 Cd1 O5 C13 173.5(3) . . . .
N5 Cd1 O6 C13 -118.0(4) . . . .
O9 Cd1 O6 C13 152.4(3) . . . .
N4 Cd1 O6 C13 71.8(4) . . . .
O8 Cd1 O6 C13 -21.1(4) . . . .
O5 Cd1 O6 C13 -2.5(3) . . . .
O7 Cd1 O6 C13 -167.1(10) . . . .
C19 Cd1 O6 C13 -26.6(6) . . . .
N5 Cd1 O7 C19 101.4(4) . . . .
O9 Cd1 O7 C19 -169.2(4) . . . .
N4 Cd1 O7 C19 -87.3(4) . . . .
O6 Cd1 O7 C19 150.5(10) . . . .
O8 Cd1 O7 C19 0.9(4) . . . .
O5 Cd1 O7 C19 -12.3(5) . . . .
C13 Cd1 O7 C19 -11.3(7) . . . .
N5 Cd1 O8 C19 -82.7(4) . . . .
O9 Cd1 O8 C19 15.0(5) . . . .
N4 Cd1 O8 C19 83.9(4) . . . .
O6 Cd1 O8 C19 -175.5(4) . . . .
O5 Cd1 O8 C19 169.3(4) . . . .
O7 Cd1 O8 C19 -1.0(4) . . . .
C13 Cd1 O8 C19 175.1(4) . . . .
N1 Cd2 O1 C7 -167.4(4) . . . .
O2 Cd2 O1 C7 2.5(4) . . . .
O10 Cd2 O1 C7 106.1(4) . . . .
O3 Cd2 O1 C7 37.6(5) . . . .
O4 Cd2 O1 C7 -63.5(5) . . . .
N1 Cd2 O2 C7 20.7(8) . . . .
O10 Cd2 O2 C7 -75.2(5) . . . .
O3 Cd2 O2 C7 -160.5(5) . . . .
O4 Cd2 O2 C7 150.3(5) . . . .
O1 Cd2 O2 C7 -2.4(4) . . . .
N1 Cd2 O3 C1 66.9(5) . . . .
O2 Cd2 O3 C1 -112.5(5) . . . .
O10 Cd2 O3 C1 152.9(4) . . . .
O4 Cd2 O3 C1 3.3(4) . . . .
O1 Cd2 O3 C1 -140.9(4) . . . .
C7 Cd2 O3 C1 -122.7(4) . . . .
N1 Cd2 O4 C1 -130.5(5) . . . .
O2 Cd2 O4 C1 69.4(5) . . . .
O10 Cd2 O4 C1 -44.0(5) . . . .
O3 Cd2 O4 C1 -3.5(4) . . . .
O1 Cd2 O4 C1 122.8(5) . . . .
C7 Cd2 O4 C1 88.2(5) . . . .
O2 Cd2 N1 C29 -86.2(7) . . . .
O10 Cd2 N1 C29 11.0(5) . . . .
O3 Cd2 N1 C29 95.1(5) . . . .
O4 Cd2 N1 C29 140.3(5) . . . .
O1 Cd2 N1 C29 -67.0(5) . . . .
C7 Cd2 N1 C29 -74.2(5) . . . .
O2 Cd2 N1 C25 96.8(6) . . . .
O10 Cd2 N1 C25 -165.9(4) . . . .
O3 Cd2 N1 C25 -81.9(4) . . . .
O4 Cd2 N1 C25 -36.7(4) . . . .
O1 Cd2 N1 C25 116.0(4) . . . .
C7 Cd2 N1 C25 108.8(4) . . . .
N5 Cd1 N4 C30 -20.8(10) . . . .
O9 Cd1 N4 C30 28.6(4) . . . .
O6 Cd1 N4 C30 111.4(4) . . . .
O8 Cd1 N4 C30 -115.5(4) . . . .
O5 Cd1 N4 C30 163.1(4) . . . .
O7 Cd1 N4 C30 -61.7(4) . . . .
C13 Cd1 N4 C30 135.6(4) . . . .
C19 Cd1 N4 C30 -89.5(4) . . . .
N5 Cd1 N4 C34 156.1(7) . . . .
O9 Cd1 N4 C34 -154.6(4) . . . .
O6 Cd1 N4 C34 -71.7(4) . . . .
O8 Cd1 N4 C34 61.4(4) . . . .
O5 Cd1 N4 C34 -20.0(4) . . . .
O7 Cd1 N4 C34 115.2(4) . . . .
C13 Cd1 N4 C34 -47.5(4) . . . .
C19 Cd1 N4 C34 87.4(4) . . . .
O9 Cd1 N5 C35 -47.5(5) . . . .
N4 Cd1 N5 C35 1.2(11) . . . .
O6 Cd1 N5 C35 -132.2(5) . . . .
O8 Cd1 N5 C35 94.4(5) . . . .
O5 Cd1 N5 C35 177.1(4) . . . .
O7 Cd1 N5 C35 41.7(5) . . . .
C13 Cd1 N5 C35 -154.9(5) . . . .
C19 Cd1 N5 C35 68.7(5) . . . .
O9 Cd1 N5 C39 124.4(5) . . . .
N4 Cd1 N5 C39 173.1(6) . . . .
O6 Cd1 N5 C39 39.6(5) . . . .
O8 Cd1 N5 C39 -93.7(5) . . . .
O5 Cd1 N5 C39 -11.0(5) . . . .
O7 Cd1 N5 C39 -146.4(5) . . . .
C13 Cd1 N5 C39 16.9(5) . . . .
C19 Cd1 N5 C39 -119.4(5) . . . .
C25 C26 C27 C28 -1.6(9) . . . .
C25 C26 C27 S1 -179.3(5) . . . .
S2 S1 C27 C28 -2.3(5) . . . .
S2 S1 C27 C26 175.4(4) . . . .
C26 C27 C28 C29 4.0(8) . . . .
S1 C27 C28 C29 -178.5(4) . . . .
C25 N1 C29 C28 -0.8(8) . . . .
Cd2 N1 C29 C28 -177.8(4) . . . .
C27 C28 C29 N1 -2.9(8) . . . .
C27 C26 C25 N1 -2.5(9) . . . .
C29 N1 C25 C26 3.7(9) . . . .
Cd2 N1 C25 C26 -179.1(5) . . . .
Cd1 O6 C13 O5 4.5(6) . . . .
Cd1 O6 C13 C14 -175.3(4) . . . .
Cd1 O5 C13 O6 -4.4(6) . . . .
Cd1 O5 C13 C14 175.4(4) . . . .
N5 Cd1 C13 O6 63.3(4) . . . .
O9 Cd1 C13 O6 -28.9(4) . . . .
N4 Cd1 C13 O6 -111.3(3) . . . .
O8 Cd1 C13 O6 163.9(3) . . . .
O5 Cd1 C13 O6 175.8(5) . . . .
O7 Cd1 C13 O6 174.2(4) . . . .
C19 Cd1 C13 O6 166.9(3) . . . .
N5 Cd1 C13 O5 -112.5(3) . . . .
O9 Cd1 C13 O5 155.3(3) . . . .
N4 Cd1 C13 O5 72.9(3) . . . .
O6 Cd1 C13 O5 -175.8(5) . . . .
O8 Cd1 C13 O5 -11.8(3) . . . .
O7 Cd1 C13 O5 -1.5(7) . . . .
C19 Cd1 C13 O5 -8.8(4) . . . .
N5 Cd1 C13 C14 147(5) . . . .
O9 Cd1 C13 C14 55(5) . . . .
N4 Cd1 C13 C14 -28(5) . . . .
O6 Cd1 C13 C14 84(5) . . . .
O8 Cd1 C13 C14 -112(5) . . . .
O5 Cd1 C13 C14 -100(5) . . . .
O7 Cd1 C13 C14 -102(5) . . . .
C19 Cd1 C13 C14 -109(5) . . . .
O6 C13 C14 C18 -20.2(8) . . . .
O5 C13 C14 C18 160.0(5) . . . .
Cd1 C13 C14 C18 -102(5) . . . .
O6 C13 C14 C15 161.9(5) . . . .
O5 C13 C14 C15 -17.9(7) . . . .
Cd1 C13 C14 C15 81(5) . . . .
C18 C14 C15 C16 4.9(8) . . . .
C13 C14 C15 C16 -177.2(5) . . . .
C14 C15 C16 C17 -6.4(9) . . . .
C15 C16 C17 C18 -177.6(6) . . . 2_675
C15 C16 C17 C17 5.2(10) . . . 2_675
C15 C14 C18 C17 -2.7(8) . . . 2_675
C13 C14 C18 C17 179.4(5) . . . 2_675
C35 N5 C39 C38 -5.1(9) . . . .
Cd1 N5 C39 C38 -177.4(4) . . . .
N5 C39 C38 C37 5.5(9) . . . .
C39 C38 C37 C36 -4.5(8) . . . .
C39 C38 C37 S3 173.8(4) . . . .
S4 S3 C37 C38 -178.8(4) . . . .
S4 S3 C37 C36 -0.5(5) . . . .
C38 C37 C36 C35 3.6(9) . . . .
S3 C37 C36 C35 -174.6(5) . . . .
C37 C36 C35 N5 -3.3(10) . . . .
C39 N5 C35 C36 3.9(9) . . . .
Cd1 N5 C35 C36 176.3(5) . . . .
C42 N6 C43 C44 1.4(10) . . . .
N6 C43 C44 C40 -4.6(10) . . . .
C43 C44 C40 C41 3.3(9) . . . .
C43 C44 C40 S4 -176.1(5) . . . .
S3 S4 C40 C41 173.9(5) . . . .
S3 S4 C40 C44 -6.8(5) . . . .
C44 C40 C41 C42 0.8(11) . . . .
S4 C40 C41 C42 -179.7(6) . . . .
Cd1 O8 C19 O7 2.0(8) . . . .
Cd1 O8 C19 C20 -170.2(6) . . . .
Cd1 O7 C19 O8 -1.9(7) . . . .
Cd1 O7 C19 C20 171.2(5) . . . .
N5 Cd1 C19 O8 99.6(4) . . . .
O9 Cd1 C19 O8 -169.7(3) . . . .
N4 Cd1 C19 O8 -92.9(4) . . . .
O6 Cd1 C19 O8 9.2(7) . . . .
O5 Cd1 C19 O8 -11.0(4) . . . .
O7 Cd1 C19 O8 178.3(7) . . . .
C13 Cd1 C19 O8 -6.6(5) . . . .
N5 Cd1 C19 O7 -78.7(4) . . . .
O9 Cd1 C19 O7 12.1(4) . . . .
N4 Cd1 C19 O7 88.9(4) . . . .
O6 Cd1 C19 O7 -169.0(4) . . . .
O8 Cd1 C19 O7 -178.3(7) . . . .
O5 Cd1 C19 O7 170.8(3) . . . .
C13 Cd1 C19 O7 175.2(3) . . . .
N5 Cd1 C19 C20 -143(4) . . . .
O9 Cd1 C19 C20 -52(4) . . . .
N4 Cd1 C19 C20 25(4) . . . .
O6 Cd1 C19 C20 127(4) . . . .
O8 Cd1 C19 C20 118(4) . . . .
O5 Cd1 C19 C20 107(4) . . . .
O7 Cd1 C19 C20 -64(4) . . . .
C13 Cd1 C19 C20 111(4) . . . .
C30 N4 C34 C33 -2.0(8) . . . .
Cd1 N4 C34 C33 -179.1(4) . . . .
C32 C33 C34 N4 -0.7(8) . . . .
C34 C33 C32 C31 3.9(9) . . . .
C34 C33 C32 S2 -178.1(4) . . . .
S1 S2 C32 C31 159.7(4) . . . .
S1 S2 C32 C33 -18.4(5) . . . .
C33 C32 C31 C30 -4.1(9) . . . .
S2 C32 C31 C30 177.7(4) . . . .
C11 C8 C9 C10 6.6(8) . . . .
C7 C8 C9 C10 175.3(5) . . . .
C8 C9 C10 C10 -0.7(9) . . . 2_785
C8 C9 C10 C12 176.3(5) . . . .
C10 C10 C12 C11 -1.0(11) 2_785 . . 2_785
C9 C10 C12 C11 -177.7(5) . . . 2_785
C9 C8 C11 C12 -9.0(8) . . . 2_785
C7 C8 C11 C12 -177.6(5) . . . 2_785
Cd2 O1 C7 O2 -4.3(7) . . . .
Cd2 O1 C7 C8 175.2(6) . . . .
Cd2 O2 C7 O1 4.6(8) . . . .
Cd2 O2 C7 C8 -174.8(5) . . . .
C11 C8 C7 O1 3.6(9) . . . .
C9 C8 C7 O1 -164.8(5) . . . .
C11 C8 C7 O2 -177.0(6) . . . .
C9 C8 C7 O2 14.6(9) . . . .
C11 C8 C7 Cd2 141(4) . . . .
C9 C8 C7 Cd2 -27(4) . . . .
N1 Cd2 C7 O1 15.6(5) . . . .
O2 Cd2 C7 O1 -175.7(7) . . . .
O10 Cd2 C7 O1 -70.5(4) . . . .
O3 Cd2 C7 O1 -153.9(3) . . . .
O4 Cd2 C7 O1 144.6(3) . . . .
N1 Cd2 C7 O2 -168.8(5) . . . .
O10 Cd2 C7 O2 105.2(5) . . . .
O3 Cd2 C7 O2 21.8(6) . . . .
O4 Cd2 C7 O2 -39.7(6) . . . .
O1 Cd2 C7 O2 175.7(7) . . . .
N1 Cd2 C7 C8 -124(4) . . . .
O2 Cd2 C7 C8 44(4) . . . .
O10 Cd2 C7 C8 150(4) . . . .
O3 Cd2 C7 C8 66(4) . . . .
O4 Cd2 C7 C8 5(4) . . . .
O1 Cd2 C7 C8 -140(4) . . . .
O8 C19 C20 C21 -158.9(7) . . . .
O7 C19 C20 C21 27.7(9) . . . .
Cd1 C19 C20 C21 88(4) . . . .
O8 C19 C20 C23 15.4(9) . . . .
O7 C19 C20 C23 -158.0(6) . . . .
Cd1 C19 C20 C23 -97(4) . . . .
Cd2 O4 C1 O3 5.9(7) . . . .
Cd2 O4 C1 C2 177.7(6) . . . .
Cd2 O3 C1 O4 -6.2(8) . . . .
Cd2 O3 C1 C2 -178.5(5) . . . .
O4 C1 C2 C3 -1.9(11) . . . .
O3 C1 C2 C3 170.1(7) . . . .
O4 C1 C2 C6 179.3(7) . . . .
O3 C1 C2 C6 -8.7(9) . . . .
C3 C2 C6 C5 3.0(11) . . . .
C1 C2 C6 C5 -178.3(6) . . . .
C6 C2 C3 C4 -10.7(12) . . . .
C1 C2 C3 C4 170.5(7) . . . .
C43 N6 C42 C41 3.0(12) . . . .
C40 C41 C42 N6 -4.3(14) . . . .
C34 N4 C30 C31 1.8(8) . . . .
Cd1 N4 C30 C31 178.9(4) . . . .
C32 C31 C30 N4 1.1(9) . . . .
C22 C22 C24 C21 4.0(17) 2_666 . . 2_666
C23 C22 C24 C21 -175.9(7) . . . 2_666
C2 C6 C5 C4 5.7(10) . . . 2_796
C2 C3 C4 C4 9.5(14) . . . 2_796
C2 C3 C4 C5 -171.3(8) . . . 2_796
C23 C20 C21 C24 3.1(13) . . . 2_666
C19 C20 C21 C24 176.7(8) . . . 2_666
C50 S5 S6 C45 -90.4(3) . . . .
S5 S6 C45 C49 8.9(7) . . . .
S5 S6 C45 C46 -177.0(6) . . . .
C49 C45 C46 C47 -3.4(11) . . . .
S6 C45 C46 C47 -178.3(7) . . . .
C46 C45 C49 C48 7.6(11) . . . .
S6 C45 C49 C48 -178.2(6) . . . .
C45 C49 C48 N7 -8.5(12) . . . .
C47 N7 C48 C49 4.7(14) . . . .
C53 C54 C50 C51 7.8(9) . . . .
C53 C54 C50 S5 -172.1(5) . . . .
S6 S5 C50 C51 174.5(5) . . . .
S6 S5 C50 C54 -5.5(6) . . . .
C54 C50 C51 C52 -6.1(12) . . . .
S5 C50 C51 C52 173.9(7) . . . .
C53 N8 C52 C51 4.1(15) . . . .
C50 C51 C52 N8 -0.5(16) . . . .
C50 C54 C53 N8 -4.5(12) . . . .
C52 N8 C53 C54 -1.5(14) . . . .
C48 N7 C47 C46 -0.6(15) . . . .
C45 C46 C47 N7 0.2(14) . . . .
C21 C20 C23 C22 -6.1(9) . . . .
C19 C20 C23 C22 179.8(5) . . . .
C22 C22 C23 C20 5.0(12) 2_666 . . .
C24 C22 C23 C20 -175.1(7) . . . .
